data_2211330
loop_
_publ_author_name
'Do\/l\;ega, Anna'
'Godlewska, Sylwia'
'Baranowska, Katarzyna'

_publ_section_title
;
 Diamminebis(tri-<i>tert</i>-butoxysilanethiolato)cadmium(II)
 acetonitrile solvate
;
_journal_coeditor_code CI2204
_journal_issue 12
_journal_name_full 'Acta Crystallographica Section E'
_journal_page_first m3567
_journal_page_last m3569
_journal_paper_doi 10.1107/S1600536806049695
_journal_volume 62
_journal_year 2006
_chemical_formula_iupac '[Cd (C12 H27 O3 S Si)2 (N H3)2], C2 H3 N'
_chemical_formula_moiety 'C24 H60 Cd N2 O6 S2 Si2, C2 H3 N'
_chemical_formula_sum 'C26 H63 Cd N3 O6 S2 Si2'
_chemical_formula_weight 746.49
_chemical_name_systematic
;
Diamminebis(tri-tert-butoxysilanethiolato)cadmium(II) acetonitrile solvate
;
_space_group_IT_number 2
_symmetry_cell_setting triclinic
_symmetry_space_group_name_Hall '-P 1'
_symmetry_space_group_name_H-M 'P -1'
_atom_sites_solution_hydrogens geom
_atom_sites_solution_primary direct
_atom_sites_solution_secondary difmap
_audit_conform_dict_name cif_core.dic
_audit_conform_dict_version 2.3
_audit_creation_method 'WinGX routine CIF_UPDATE'
_cell_angle_alpha 82.035(5)
_cell_angle_beta 75.877(5)
_cell_angle_gamma 77.502(5)
_cell_formula_units_Z 2
_cell_length_a 9.5244(6)
_cell_length_b 13.0693(8)
_cell_length_c 16.8974(9)
_cell_measurement_reflns_used 6172
_cell_measurement_temperature 120(2)
_cell_measurement_theta_max 32.2069
_cell_measurement_theta_min 2.8362
_cell_volume 1983.2(2)
_computing_cell_refinement 'CrysAlis RED (Oxford Diffraction, 2006)'
_computing_data_collection 'CrysAlis CCD (Oxford Diffraction, 2006)'
_computing_data_reduction 'CrysAlis RED'
_computing_molecular_graphics 'ORTEP-3 for Windows (Farrugia, 1997)'
_computing_publication_material 'WinGX (Farrugia, 1999)'
_computing_structure_refinement 'SHELXL97 (Sheldrick, 1997)'
_computing_structure_solution 'SHELXS97 (Sheldrick, 1997)'
_diffrn_ambient_temperature 120(2)
_diffrn_detector_area_resol_mean 8.1883
_diffrn_measured_fraction_theta_full 0.993
_diffrn_measured_fraction_theta_max 0.993
_diffrn_measurement_device 'Kuma KM-4-CCD \k-geometry'
_diffrn_measurement_device_type '4-axis \k geometry diffractometer'
_diffrn_measurement_method '0.75\% width \w'
_diffrn_radiation_monochromator graphite
_diffrn_radiation_type MoK\a
_diffrn_radiation_wavelength 0.71073
_diffrn_reflns_av_R_equivalents 0.0283
_diffrn_reflns_limit_h_max 12
_diffrn_reflns_limit_h_min -11
_diffrn_reflns_limit_k_max 14
_diffrn_reflns_limit_k_min -16
_diffrn_reflns_limit_l_max 21
_diffrn_reflns_limit_l_min -21
_diffrn_reflns_number 16404
_diffrn_reflns_theta_full 27.5
_diffrn_reflns_theta_max 27.5
_diffrn_reflns_theta_min 2.84
_diffrn_standards_decay_% 0
_diffrn_standards_interval_count 0
_diffrn_standards_number 0
_exptl_absorpt_coefficient_mu 0.752
_exptl_absorpt_correction_T_max 0.89
_exptl_absorpt_correction_T_min 0.767
_exptl_absorpt_correction_type analytical
_exptl_absorpt_process_details '(CrysAlis RED; Oxford Diffraction, 2006)'
_exptl_crystal_colour colourless
_exptl_crystal_density_diffrn 1.25
_exptl_crystal_density_method 'not measured'
_exptl_crystal_description Prism
_exptl_crystal_F_000 792
_exptl_crystal_size_max 0.2956
_exptl_crystal_size_mid 0.1704
_exptl_crystal_size_min 0.0814
_refine_diff_density_max 1.125
_refine_diff_density_min -0.424
_refine_ls_extinction_method none
_refine_ls_goodness_of_fit_ref 1.062
_refine_ls_hydrogen_treatment mixed
_refine_ls_matrix_type full
_refine_ls_number_parameters 404
_refine_ls_number_reflns 9049
_refine_ls_number_restraints 0
_refine_ls_restrained_S_all 1.062
_refine_ls_R_factor_all 0.0375
_refine_ls_R_factor_gt 0.0355
_refine_ls_shift/su_max 0.001
_refine_ls_shift/su_mean 0
_refine_ls_structure_factor_coef Fsqd
_refine_ls_weighting_details 'calc w=1/[\s^2^(Fo^2^)+(0.0474P)^2^+2.0571P] where P=(Fo^2^+2Fc^2^)/3'
_refine_ls_weighting_scheme calc
_refine_ls_wR_factor_gt 0.0879
_refine_ls_wR_factor_ref 0.0897
_reflns_number_gt 8483
_reflns_number_total 9049
_reflns_threshold_expression I>2\s(I)
_cod_data_source_file ci2204.cif
_cod_data_source_block I
_cod_database_code 2211330
_cod_database_fobs_code 2211330

loop_
_symmetry_equiv_pos_as_xyz
'x, y, z'
'-x, -y, -z'

loop_
_atom_site_type_symbol
_atom_site_label
_atom_site_fract_x
_atom_site_fract_y
_atom_site_fract_z
_atom_site_U_iso_or_equiv
_atom_site_adp_type
_atom_site_calc_flag
_atom_site_refinement_flags
_atom_site_occupancy
C C13 0.7424(2) 0.72462(16) 0.31388(12) 0.0197(4) Uani d . 1
C C14 0.6440(3) 0.8283(2) 0.34167(16) 0.0342(5) Uani d . 1
H H14A 0.6411 0.8805 0.2942 0.041 Uiso calc R 1
H H14B 0.684 0.8542 0.3816 0.041 Uiso calc R 1
H H14C 0.544 0.8165 0.367 0.041 Uiso calc R 1
C C15 0.7446(3) 0.64015(19) 0.38539(13) 0.0263(4) Uani d . 1
H H15A 0.644 0.6287 0.4094 0.032 Uiso calc R 1
H H15B 0.7843 0.6629 0.4269 0.032 Uiso calc R 1
H H15C 0.8069 0.5744 0.3659 0.032 Uiso calc R 1
C C16 0.8995(3) 0.7386(2) 0.27422(15) 0.0287(5) Uani d . 1
H H16A 0.959 0.6712 0.2567 0.034 Uiso calc R 1
H H16B 0.9418 0.763 0.3139 0.034 Uiso calc R 1
H H16C 0.8987 0.7906 0.2265 0.034 Uiso calc R 1
C C17 0.7361(3) 0.90605(17) 0.06878(14) 0.0275(5) Uani d . 1
C C18 0.6685(4) 1.01756(19) 0.09260(18) 0.0408(6) Uani d . 1
H H18A 0.5608 1.026 0.1072 0.049 Uiso calc R 1
H H18B 0.6975 1.0684 0.0463 0.049 Uiso calc R 1
H H18C 0.7038 1.0298 0.1397 0.049 Uiso calc R 1
C C19 0.6736(4) 0.8813(2) -0.00007(15) 0.0369(6) Uani d . 1
H H19A 0.7198 0.81 -0.0152 0.044 Uiso calc R 1
H H19B 0.6941 0.932 -0.0478 0.044 Uiso calc R 1
H H19C 0.5668 0.8859 0.0187 0.044 Uiso calc R 1
C C20 0.9032(3) 0.8914(2) 0.04429(15) 0.0357(6) Uani d . 1
H H20A 0.94 0.913 0.0875 0.043 Uiso calc R 1
H H20B 0.932 0.9346 -0.007 0.043 Uiso calc R 1
H H20C 0.9454 0.8172 0.0366 0.043 Uiso calc R 1
C C21 0.3887(2) 0.71402(18) 0.17472(14) 0.0237(4) Uani d . 1
C C22 0.3087(3) 0.7142(3) 0.10658(17) 0.0392(6) Uani d . 1
H H22A 0.3372 0.7674 0.0621 0.047 Uiso calc R 1
H H22B 0.202 0.7305 0.1284 0.047 Uiso calc R 1
H H22C 0.3357 0.6447 0.0856 0.047 Uiso calc R 1
C C23 0.3495(3) 0.8218(2) 0.20794(19) 0.0375(6) Uani d . 1
H H23A 0.3998 0.8199 0.2524 0.045 Uiso calc R 1
H H23B 0.2426 0.8398 0.2289 0.045 Uiso calc R 1
H H23C 0.3808 0.8747 0.1639 0.045 Uiso calc R 1
C C24 0.3495(3) 0.6293(2) 0.24327(16) 0.0324(5) Uani d . 1
H H24A 0.3774 0.5604 0.2213 0.039 Uiso calc R 1
H H24B 0.2431 0.6439 0.2665 0.039 Uiso calc R 1
H H24C 0.4028 0.6291 0.2861 0.039 Uiso calc R 1
C C1 0.8296(2) 0.31261(16) 0.48453(12) 0.0202(4) Uani d . 1
C C2 0.9233(3) 0.38557(19) 0.49994(15) 0.0274(5) Uani d . 1
H H2A 1.0272 0.3506 0.489 0.033 Uiso calc R 1
H H2B 0.8916 0.4024 0.5571 0.033 Uiso calc R 1
H H2C 0.9114 0.4506 0.4636 0.033 Uiso calc R 1
C C3 0.8538(3) 0.2079(2) 0.53671(15) 0.0343(5) Uani d . 1
H H3A 0.7914 0.1624 0.527 0.041 Uiso calc R 1
H H3B 0.828 0.2205 0.5948 0.041 Uiso calc R 1
H H3C 0.9576 0.1734 0.5219 0.041 Uiso calc R 1
C C4 0.6667(2) 0.3649(2) 0.50203(15) 0.0291(5) Uani d . 1
H H4A 0.6536 0.4319 0.468 0.035 Uiso calc R 1
H H4B 0.6334 0.3778 0.56 0.035 Uiso calc R 1
H H4C 0.6086 0.3185 0.4892 0.035 Uiso calc R 1
C C5 1.3043(2) 0.17957(18) 0.36221(14) 0.0237(4) Uani d . 1
C C6 1.3579(3) 0.1479(2) 0.27482(15) 0.0304(5) Uani d . 1
H H6A 1.3141 0.0887 0.2694 0.037 Uiso calc R 1
H H6B 1.4656 0.127 0.2624 0.037 Uiso calc R 1
H H6C 1.3285 0.2077 0.2366 0.037 Uiso calc R 1
C C7 1.3444(3) 0.0865(2) 0.42301(18) 0.0384(6) Uani d . 1
H H7A 1.3067 0.1073 0.479 0.046 Uiso calc R 1
H H7B 1.4519 0.0645 0.4127 0.046 Uiso calc R 1
H H7C 1.3004 0.0279 0.4164 0.046 Uiso calc R 1
C C8 1.3678(3) 0.2734(2) 0.37265(18) 0.0337(5) Uani d . 1
H H8A 1.3383 0.333 0.3343 0.04 Uiso calc R 1
H H8B 1.4756 0.2542 0.3614 0.04 Uiso calc R 1
H H8C 1.3303 0.2931 0.4289 0.04 Uiso calc R 1
C C9 0.9390(2) 0.10295(15) 0.28158(13) 0.0191(4) Uani d . 1
C C10 0.9876(3) 0.03134(17) 0.35343(15) 0.0269(5) Uani d . 1
H H10A 1.0956 0.0146 0.3426 0.032 Uiso calc R 1
H H10B 0.9491 -0.0338 0.3601 0.032 Uiso calc R 1
H H10C 0.9493 0.0674 0.4037 0.032 Uiso calc R 1
C C11 0.7711(3) 0.13185(18) 0.29765(17) 0.0292(5) Uani d . 1
H H11A 0.7331 0.1658 0.3489 0.035 Uiso calc R 1
H H11B 0.7305 0.068 0.3021 0.035 Uiso calc R 1
H H11C 0.7419 0.1804 0.2523 0.035 Uiso calc R 1
C C12 1.0009(3) 0.04735(18) 0.20316(15) 0.0290(5) Uani d . 1
H H12A 0.9652 0.0915 0.1576 0.035 Uiso calc R 1
H H12B 0.9682 -0.0202 0.2105 0.035 Uiso calc R 1
H H12C 1.1089 0.0351 0.1911 0.035 Uiso calc R 1
N N1 0.9212(3) 0.32371(16) 0.10642(13) 0.0263(4) Uani d . 1
N N2 0.6781(2) 0.43509(17) 0.27328(12) 0.0230(4) Uani d . 1
O O4 0.67523(15) 0.68598(11) 0.25800(8) 0.0170(3) Uani d . 1
O O5 0.69517(17) 0.83859(11) 0.14218(9) 0.0204(3) Uani d . 1
O O6 0.54436(16) 0.68672(12) 0.13814(9) 0.0201(3) Uani d . 1
O O1 0.86602(15) 0.29152(11) 0.39908(8) 0.0173(3) Uani d . 1
O O2 1.14493(16) 0.20778(12) 0.38346(9) 0.0198(3) Uani d . 1
O O3 0.99705(15) 0.19933(11) 0.26647(9) 0.0169(3) Uani d . 1
Si Si2 0.69098(6) 0.71301(4) 0.15882(3) 0.01456(11) Uani d . 1
Si Si1 1.02367(6) 0.27204(4) 0.33169(3) 0.01443(11) Uani d . 1
S S2 0.87317(6) 0.62026(4) 0.08940(3) 0.02060(11) Uani d . 1
S S1 1.08480(5) 0.40894(4) 0.26712(3) 0.01968(10) Uani d . 1
Cd Cd1 0.894320(16) 0.459170(11) 0.184118(9) 0.01861(6) Uani d . 1
N N3 0.5720(4) 0.3489(3) 0.12896(18) 0.0603(8) Uani d . 1
C C25 0.4743(3) 0.3714(2) 0.09856(16) 0.0392(6) Uani d . 1
C C26 0.3490(3) 0.4008(3) 0.05940(18) 0.0436(7) Uani d . 1
H H26A 0.3237 0.4776 0.0505 0.065 Uiso calc R 1
H H26B 0.2644 0.3738 0.0947 0.065 Uiso calc R 1
H H26C 0.3749 0.3706 0.0066 0.065 Uiso calc R 1
H H1B 0.971(3) 0.331(2) 0.058(2) 0.027(7) Uiso d . 1
H H2F 0.695(3) 0.392(2) 0.3138(19) 0.026(7) Uiso d . 1
H H2E 0.634(3) 0.493(3) 0.2886(19) 0.029(7) Uiso d . 1
H H1C 0.961(4) 0.271(3) 0.131(2) 0.035(8) Uiso d . 1
H H1A 0.835(4) 0.317(3) 0.103(2) 0.048(10) Uiso d . 1
H H2D 0.626(4) 0.410(3) 0.248(2) 0.055(11) Uiso d . 1

loop_
_atom_site_aniso_label
_atom_site_aniso_U_11
_atom_site_aniso_U_22
_atom_site_aniso_U_33
_atom_site_aniso_U_12
_atom_site_aniso_U_13
_atom_site_aniso_U_23
C13 0.0235(10) 0.0221(10) 0.0150(9) -0.0051(8) -0.0063(8) -0.0024(7)
C14 0.0450(15) 0.0288(12) 0.0294(12) 0.0010(10) -0.0117(11) -0.0115(10)
C15 0.0288(11) 0.0314(11) 0.0179(10) -0.0040(9) -0.0074(8) 0.0012(8)
C16 0.0292(11) 0.0378(13) 0.0249(11) -0.0167(10) -0.0092(9) 0.0003(9)
C17 0.0495(14) 0.0172(10) 0.0186(10) -0.0139(9) -0.0098(10) 0.0052(8)
C18 0.070(2) 0.0170(11) 0.0393(14) -0.0091(11) -0.0226(14) 0.0056(10)
C19 0.0649(18) 0.0304(12) 0.0222(11) -0.0190(12) -0.0187(12) 0.0070(9)
C20 0.0542(16) 0.0348(13) 0.0235(11) -0.0316(12) 0.0002(11) -0.0005(10)
C21 0.0179(10) 0.0298(11) 0.0220(10) -0.0037(8) -0.0039(8) 0.0000(8)
C22 0.0262(12) 0.0620(18) 0.0322(13) -0.0100(12) -0.0139(10) 0.0021(12)
C23 0.0260(12) 0.0340(13) 0.0469(15) 0.0052(10) -0.0026(11) -0.0113(11)
C24 0.0230(11) 0.0384(13) 0.0301(12) -0.0060(9) -0.0007(9) 0.0066(10)
C1 0.0213(10) 0.0222(10) 0.0149(9) -0.0025(8) -0.0021(7) -0.0009(7)
C2 0.0280(11) 0.0317(12) 0.0255(11) -0.0068(9) -0.0093(9) -0.0048(9)
C3 0.0493(15) 0.0287(12) 0.0198(11) -0.0066(11) -0.0031(10) 0.0055(9)
C4 0.0188(10) 0.0402(13) 0.0245(11) -0.0013(9) 0.0006(8) -0.0065(9)
C5 0.0134(9) 0.0311(11) 0.0256(11) 0.0001(8) -0.0057(8) -0.0037(9)
C6 0.0216(11) 0.0399(13) 0.0282(12) -0.0023(9) -0.0021(9) -0.0098(10)
C7 0.0278(12) 0.0435(15) 0.0396(14) 0.0053(11) -0.0148(11) 0.0051(12)
C8 0.0198(10) 0.0409(14) 0.0443(15) -0.0048(9) -0.0105(10) -0.0131(11)
C9 0.0234(10) 0.0139(9) 0.0213(10) -0.0059(7) -0.0063(8) 0.0004(7)
C10 0.0353(12) 0.0198(10) 0.0274(11) -0.0088(9) -0.0119(9) 0.0061(8)
C11 0.0230(11) 0.0251(11) 0.0429(14) -0.0104(9) -0.0098(10) -0.0010(10)
C12 0.0421(13) 0.0192(10) 0.0271(11) -0.0055(9) -0.0093(10) -0.0047(8)
N1 0.0359(11) 0.0215(9) 0.0188(9) -0.0057(8) -0.0017(8) -0.0006(7)
N2 0.0210(9) 0.0258(10) 0.0209(9) -0.0045(8) -0.0031(7) 0.0004(8)
O4 0.0205(7) 0.0180(6) 0.0135(6) -0.0057(5) -0.0047(5) 0.0004(5)
O5 0.0294(8) 0.0145(6) 0.0166(7) -0.0057(6) -0.0044(6) 0.0019(5)
O6 0.0184(7) 0.0235(7) 0.0189(7) -0.0046(6) -0.0036(6) -0.0039(6)
O1 0.0155(6) 0.0216(7) 0.0142(6) -0.0040(5) -0.0017(5) -0.0013(5)
O2 0.0154(7) 0.0238(7) 0.0192(7) -0.0018(5) -0.0049(5) 0.0004(6)
O3 0.0194(7) 0.0153(6) 0.0164(7) -0.0057(5) -0.0039(5) 0.0008(5)
Si2 0.0168(2) 0.0135(2) 0.0131(2) -0.00380(18) -0.00323(19) 0.00111(18)
Si1 0.0129(2) 0.0156(2) 0.0145(2) -0.00300(18) -0.00295(18) -0.00010(18)
S2 0.0215(2) 0.0185(2) 0.0164(2) -0.00154(18) 0.00163(18) 0.00281(18)
S1 0.0194(2) 0.0188(2) 0.0220(2) -0.00825(18) -0.00500(19) 0.00233(18)
Cd1 0.02031(9) 0.01672(8) 0.01724(8) -0.00376(5) -0.00232(6) 0.00082(5)
N3 0.0572(18) 0.093(2) 0.0439(15) -0.0352(17) -0.0164(14) -0.0075(15)
C25 0.0450(15) 0.0531(16) 0.0263(12) -0.0261(13) -0.0036(11) -0.0075(11)
C26 0.0471(16) 0.0555(18) 0.0331(14) -0.0156(13) -0.0087(12) -0.0111(12)

loop_
_atom_type_symbol
_atom_type_description
_atom_type_scat_dispersion_real
_atom_type_scat_dispersion_imag
_atom_type_scat_source
C C 0.0033 0.0016 'International Tables Vol C Tables 4.2.6.8 and 6.1.1.4'
H H 0 0 'International Tables Vol C Tables 4.2.6.8 and 6.1.1.4'
N N 0.0061 0.0033 'International Tables Vol C Tables 4.2.6.8 and 6.1.1.4'
O O 0.0106 0.006 'International Tables Vol C Tables 4.2.6.8 and 6.1.1.4'
Si Si 0.0817 0.0704 'International Tables Vol C Tables 4.2.6.8 and 6.1.1.4'
S S 0.1246 0.1234 'International Tables Vol C Tables 4.2.6.8 and 6.1.1.4'
Cd Cd -0.8075 1.2024 'International Tables Vol C Tables 4.2.6.8 and 6.1.1.4'

loop_
_geom_angle_atom_site_label_1
_geom_angle_atom_site_label_2
_geom_angle_atom_site_label_3
_geom_angle
_geom_angle_publ_flag
O4 C13 C15 105.18(16) ?
O4 C13 C16 111.77(17) ?
C15 C13 C16 109.32(18) ?
O4 C13 C14 107.77(17) ?
C15 C13 C14 111.07(19) ?
C16 C13 C14 111.6(2) ?
C13 C14 H14A 109.5 ?
C13 C14 H14B 109.5 ?
H14A C14 H14B 109.5 ?
C13 C14 H14C 109.5 ?
H14A C14 H14C 109.5 ?
H14B C14 H14C 109.5 ?
C13 C15 H15A 109.5 ?
C13 C15 H15B 109.5 ?
H15A C15 H15B 109.5 ?
C13 C15 H15C 109.5 ?
H15A C15 H15C 109.5 ?
H15B C15 H15C 109.5 ?
C13 C16 H16A 109.5 ?
C13 C16 H16B 109.5 ?
H16A C16 H16B 109.5 ?
C13 C16 H16C 109.5 ?
H16A C16 H16C 109.5 ?
H16B C16 H16C 109.5 ?
O5 C17 C20 109.00(19) ?
O5 C17 C18 104.93(19) ?
C20 C17 C18 110.5(2) ?
O5 C17 C19 110.38(18) ?
C20 C17 C19 111.0(2) ?
C18 C17 C19 110.8(2) ?
C17 C18 H18A 109.5 ?
C17 C18 H18B 109.5 ?
H18A C18 H18B 109.5 ?
C17 C18 H18C 109.5 ?
H18A C18 H18C 109.5 ?
H18B C18 H18C 109.5 ?
C17 C19 H19A 109.5 ?
C17 C19 H19B 109.5 ?
H19A C19 H19B 109.5 ?
C17 C19 H19C 109.5 ?
H19A C19 H19C 109.5 ?
H19B C19 H19C 109.5 ?
C17 C20 H20A 109.5 ?
C17 C20 H20B 109.5 ?
H20A C20 H20B 109.5 ?
C17 C20 H20C 109.5 ?
H20A C20 H20C 109.5 ?
H20B C20 H20C 109.5 ?
O6 C21 C24 108.21(18) ?
O6 C21 C23 111.60(18) ?
C24 C21 C23 110.4(2) ?
O6 C21 C22 105.86(18) ?
C24 C21 C22 110.2(2) ?
C23 C21 C22 110.5(2) ?
C21 C22 H22A 109.5 ?
C21 C22 H22B 109.5 ?
H22A C22 H22B 109.5 ?
C21 C22 H22C 109.5 ?
H22A C22 H22C 109.5 ?
H22B C22 H22C 109.5 ?
C21 C23 H23A 109.5 ?
C21 C23 H23B 109.5 ?
H23A C23 H23B 109.5 ?
C21 C23 H23C 109.5 ?
H23A C23 H23C 109.5 ?
H23B C23 H23C 109.5 ?
C21 C24 H24A 109.5 ?
C21 C24 H24B 109.5 ?
H24A C24 H24B 109.5 ?
C21 C24 H24C 109.5 ?
H24A C24 H24C 109.5 ?
H24B C24 H24C 109.5 ?
O1 C1 C2 111.32(17) ?
O1 C1 C3 108.37(17) ?
C2 C1 C3 110.44(19) ?
O1 C1 C4 105.32(17) ?
C2 C1 C4 110.49(19) ?
C3 C1 C4 110.78(19) ?
C1 C2 H2A 109.5 ?
C1 C2 H2B 109.5 ?
H2A C2 H2B 109.5 ?
C1 C2 H2C 109.5 ?
H2A C2 H2C 109.5 ?
H2B C2 H2C 109.5 ?
C1 C3 H3A 109.5 ?
C1 C3 H3B 109.5 ?
H3A C3 H3B 109.5 ?
C1 C3 H3C 109.5 ?
H3A C3 H3C 109.5 ?
H3B C3 H3C 109.5 ?
C1 C4 H4A 109.5 ?
C1 C4 H4B 109.5 ?
H4A C4 H4B 109.5 ?
C1 C4 H4C 109.5 ?
H4A C4 H4C 109.5 ?
H4B C4 H4C 109.5 ?
O2 C5 C6 110.85(17) ?
O2 C5 C7 105.36(18) ?
C6 C5 C7 110.3(2) ?
O2 C5 C8 108.44(18) ?
C6 C5 C8 111.0(2) ?
C7 C5 C8 110.7(2) ?
C5 C6 H6A 109.5 ?
C5 C6 H6B 109.5 ?
H6A C6 H6B 109.5 ?
C5 C6 H6C 109.5 ?
H6A C6 H6C 109.5 ?
H6B C6 H6C 109.5 ?
C5 C7 H7A 109.5 ?
C5 C7 H7B 109.5 ?
H7A C7 H7B 109.5 ?
C5 C7 H7C 109.5 ?
H7A C7 H7C 109.5 ?
H7B C7 H7C 109.5 ?
C5 C8 H8A 109.5 ?
C5 C8 H8B 109.5 ?
H8A C8 H8B 109.5 ?
C5 C8 H8C 109.5 ?
H8A C8 H8C 109.5 ?
H8B C8 H8C 109.5 ?
O3 C9 C11 108.39(16) ?
O3 C9 C12 105.70(17) ?
C11 C9 C12 110.53(19) ?
O3 C9 C10 112.25(16) ?
C11 C9 C10 110.50(19) ?
C12 C9 C10 109.37(18) ?
C9 C10 H10A 109.5 ?
C9 C10 H10B 109.5 ?
H10A C10 H10B 109.5 ?
C9 C10 H10C 109.5 ?
H10A C10 H10C 109.5 ?
H10B C10 H10C 109.5 ?
C9 C11 H11A 109.5 ?
C9 C11 H11B 109.5 ?
H11A C11 H11B 109.5 ?
C9 C11 H11C 109.5 ?
H11A C11 H11C 109.5 ?
H11B C11 H11C 109.5 ?
C9 C12 H12A 109.5 ?
C9 C12 H12B 109.5 ?
H12A C12 H12B 109.5 ?
C9 C12 H12C 109.5 ?
H12A C12 H12C 109.5 ?
H12B C12 H12C 109.5 ?
Cd1 N1 H1B 115(2) ?
Cd1 N1 H1C 105(2) ?
H1B N1 H1C 110(3) ?
Cd1 N1 H1A 108(2) ?
H1B N1 H1A 107(3) ?
H1C N1 H1A 111(3) ?
Cd1 N2 H2F 110.8(19) ?
Cd1 N2 H2E 108(2) ?
H2F N2 H2E 111(3) ?
Cd1 N2 H2D 109(3) ?
H2F N2 H2D 109(3) ?
H2E N2 H2D 110(3) ?
C13 O4 Si2 130.14(12) ?
C17 O5 Si2 132.88(14) ?
C21 O6 Si2 132.71(14) ?
C1 O1 Si1 132.03(13) ?
C5 O2 Si1 132.52(14) ?
C9 O3 Si1 129.87(13) ?
O6 Si2 O5 111.86(8) ?
O6 Si2 O4 106.43(8) ?
O5 Si2 O4 104.96(8) ?
O6 Si2 S2 106.95(6) ?
O5 Si2 S2 113.06(6) ?
O4 Si2 S2 113.48(6) ?
O2 Si1 O1 105.47(8) ?
O2 Si1 O3 111.84(8) ?
O1 Si1 O3 104.49(7) ?
O2 Si1 S1 112.14(6) ?
O1 Si1 S1 114.28(6) ?
O3 Si1 S1 108.40(6) ?
Si2 S2 Cd1 99.79(2) ?
Si1 S1 Cd1 99.65(2) ?
N1 Cd1 N2 98.10(8) yes
N1 Cd1 S2 105.57(6) yes
N2 Cd1 S2 114.54(5) yes
N1 Cd1 S1 107.08(6) yes
N2 Cd1 S1 105.12(5) yes
S2 Cd1 S1 123.312(18) yes
N3 C25 C26 179.7(4) ?
C25 C26 H26A 109.5 ?
C25 C26 H26B 109.5 ?
H26A C26 H26B 109.5 ?
C25 C26 H26C 109.5 ?
H26A C26 H26C 109.5 ?
H26B C26 H26C 109.5 ?

loop_
_geom_bond_atom_site_label_1
_geom_bond_atom_site_label_2
_geom_bond_distance
_geom_bond_publ_flag
C13 O4 1.457(2) ?
C13 C15 1.521(3) ?
C13 C16 1.522(3) ?
C13 C14 1.532(3) ?
C14 H14A 0.98 ?
C14 H14B 0.98 ?
C14 H14C 0.98 ?
C15 H15A 0.98 ?
C15 H15B 0.98 ?
C15 H15C 0.98 ?
C16 H16A 0.98 ?
C16 H16B 0.98 ?
C16 H16C 0.98 ?
C17 O5 1.441(2) ?
C17 C20 1.520(4) ?
C17 C18 1.526(3) ?
C17 C19 1.529(3) ?
C18 H18A 0.98 ?
C18 H18B 0.98 ?
C18 H18C 0.98 ?
C19 H19A 0.98 ?
C19 H19B 0.98 ?
C19 H19C 0.98 ?
C20 H20A 0.98 ?
C20 H20B 0.98 ?
C20 H20C 0.98 ?
C21 O6 1.446(3) ?
C21 C24 1.523(3) ?
C21 C23 1.525(3) ?
C21 C22 1.528(3) ?
C22 H22A 0.98 ?
C22 H22B 0.98 ?
C22 H22C 0.98 ?
C23 H23A 0.98 ?
C23 H23B 0.98 ?
C23 H23C 0.98 ?
C24 H24A 0.98 ?
C24 H24B 0.98 ?
C24 H24C 0.98 ?
C1 O1 1.451(2) ?
C1 C2 1.524(3) ?
C1 C3 1.527(3) ?
C1 C4 1.528(3) ?
C2 H2A 0.98 ?
C2 H2B 0.98 ?
C2 H2C 0.98 ?
C3 H3A 0.98 ?
C3 H3B 0.98 ?
C3 H3C 0.98 ?
C4 H4A 0.98 ?
C4 H4B 0.98 ?
C4 H4C 0.98 ?
C5 O2 1.448(2) ?
C5 C6 1.524(3) ?
C5 C7 1.525(3) ?
C5 C8 1.527(3) ?
C6 H6A 0.98 ?
C6 H6B 0.98 ?
C6 H6C 0.98 ?
C7 H7A 0.98 ?
C7 H7B 0.98 ?
C7 H7C 0.98 ?
C8 H8A 0.98 ?
C8 H8B 0.98 ?
C8 H8C 0.98 ?
C9 O3 1.449(2) ?
C9 C11 1.526(3) ?
C9 C12 1.527(3) ?
C9 C10 1.528(3) ?
C10 H10A 0.98 ?
C10 H10B 0.98 ?
C10 H10C 0.98 ?
C11 H11A 0.98 ?
C11 H11B 0.98 ?
C11 H11C 0.98 ?
C12 H12A 0.98 ?
C12 H12B 0.98 ?
C12 H12C 0.98 ?
Cd1 S1 2.4820(5) yes
Cd1 S2 2.4647(5) yes
Cd1 N1 2.282(2) yes
Cd1 N2 2.2898(19) yes
S1 Si1 2.0810(7) yes
S2 Si2 2.0849(7) yes
Si1 O1 1.6422(15) yes
Si1 O2 1.6353(15) yes
Si1 O3 1.6470(15) yes
Si2 O4 1.6407(14) yes
Si2 O5 1.6339(15) yes
Si2 O6 1.6338(15) yes
N1 H1B 0.84(3) ?
N1 H1C 0.82(3) ?
N1 H1A 0.86(4) ?
N2 H2F 0.85(3) ?
N2 H2E 0.83(3) ?
N2 H2D 0.86(4) ?
N3 C25 1.135(4) ?
C25 C26 1.458(4) ?
C26 H26A 0.98 ?
C26 H26B 0.98 ?
C26 H26C 0.98 ?

loop_
_geom_hbond_atom_site_label_D
_geom_hbond_atom_site_label_H
_geom_hbond_atom_site_label_A
_geom_hbond_site_symmetry_A
_geom_hbond_distance_DH
_geom_hbond_distance_HA
_geom_hbond_distance_DA
_geom_hbond_angle_DHA
N1 H1B S2 2_765 0.84(3) 2.65(3) 3.479(2) 173(3)
N1 H1A N3 . 0.86(4) 2.39(4) 3.204(4) 158(3)
N1 H1C O3 . 0.82(3) 2.42(3) 3.115(3) 143(3)
N2 H2F O1 . 0.85(3) 2.48(3) 3.246(3) 151(3)
N2 H2E O4 . 0.83(3) 2.60(3) 3.248(3) 137(3)
N2 H2D N3 . 0.86(4) 2.47(4) 3.271(4) 155(3)
C26 H26C O6 2_665 0.98 2.54 3.519(3) 173
